data_4120810
loop_
_publ_author_name
'Daniel A. Evans'
'Ignacio Vargas-Baca'
'Alan H. Cowley'

_publ_section_title
;
 Sterically Directed Functionalization of the Redox-Active
 Bis(imino)acenaphthene Ligand Class: An Experimental and Theoretical
 Investigation
;
_journal_name_full 'Journal of the American Chemical Society'
_journal_page_first 13939
_journal_page_last 13946
_journal_paper_doi 10.1021/ja407070y
_journal_volume 135
_journal_year 2013
_chemical_formula_moiety 'C28 H26 F2 N2 Si'
_chemical_formula_sum 'C28 H26 F2 N2 Si'
_chemical_formula_weight 456.60
_chemical_name_systematic
;
 ?
;
_space_group_IT_number 2
_symmetry_cell_setting triclinic
_symmetry_space_group_name_Hall '-P 1'
_symmetry_space_group_name_H-M 'P -1'
_atom_sites_solution_hydrogens geom
_atom_sites_solution_primary direct
_atom_sites_solution_secondary difmap
_audit_creation_method SHELXL-97
_cell_angle_alpha 107.901(3)
_cell_angle_beta 93.623(7)
_cell_angle_gamma 113.270(6)
_cell_formula_units_Z 2
_cell_length_a 10.845(7)
_cell_length_b 11.297(7)
_cell_length_c 11.508(7)
_cell_measurement_reflns_used 3145
_cell_measurement_temperature 163(2)
_cell_measurement_theta_max 31.7784
_cell_measurement_theta_min 2.2279
_cell_volume 1204.7(13)
_computing_cell_refinement 'CrystalClear (Rigaku Inc., 2008)'
_computing_data_collection 'CrystalClear (Rigaku Inc., 2008)'
_computing_data_reduction 'CrystalClear (Rigaku Inc., 2008)'
_computing_molecular_graphics 'XP SHELXTL/PC, Siemens Analytical'
_computing_structure_refinement 'XL SHELXTL/PC, Siemens Analytical'
_computing_structure_solution
;

SIR97 - Altomare A., Burla M.C., Camalli M., Cascarano G.L., Giacovazzo C., 
Guagliardi A., Moliterni A.G.G., Polidori G.,Spagna R.
;
_diffrn_ambient_temperature 163(2)
_diffrn_measured_fraction_theta_full 0.996
_diffrn_measured_fraction_theta_max 0.996
_diffrn_measurement_device_type 'Rigaku SCX-Mini Mercury CCD'
_diffrn_measurement_method \w-scans
_diffrn_radiation_monochromator graphite
_diffrn_radiation_source 'fine-focus sealed tube'
_diffrn_radiation_type MoK\a
_diffrn_radiation_wavelength 0.71069
_diffrn_reflns_av_R_equivalents 0.0414
_diffrn_reflns_av_sigmaI/netI 0.0512
_diffrn_reflns_limit_h_max 14
_diffrn_reflns_limit_h_min -14
_diffrn_reflns_limit_k_max 14
_diffrn_reflns_limit_k_min -14
_diffrn_reflns_limit_l_max 14
_diffrn_reflns_limit_l_min -14
_diffrn_reflns_number 12861
_diffrn_reflns_theta_full 27.50
_diffrn_reflns_theta_max 27.50
_diffrn_reflns_theta_min 2.09
_exptl_absorpt_coefficient_mu 0.131
_exptl_absorpt_correction_T_max 1.00
_exptl_absorpt_correction_T_min 0.7089
_exptl_absorpt_correction_type multi-scan
_exptl_absorpt_process_details
;
Abscor. T. Higashi. (2001). Rigaku Corp. Tokyo, Japan
;
_exptl_crystal_colour Yellow
_exptl_crystal_density_diffrn 1.259
_exptl_crystal_description Chip
_exptl_crystal_F_000 480
_exptl_crystal_size_max 0.44
_exptl_crystal_size_mid 0.13
_exptl_crystal_size_min 0.09
_refine_diff_density_max 0.435
_refine_diff_density_min -0.331
_refine_diff_density_rms 0.094
_refine_ls_extinction_method none
_refine_ls_goodness_of_fit_ref 1.103
_refine_ls_hydrogen_treatment mixed
_refine_ls_matrix_type full
_refine_ls_number_parameters 305
_refine_ls_number_reflns 5500
_refine_ls_number_restraints 0
_refine_ls_restrained_S_all 1.103
_refine_ls_R_factor_all 0.0824
_refine_ls_R_factor_gt 0.0546
_refine_ls_shift/su_max 0.000
_refine_ls_shift/su_mean 0.000
_refine_ls_structure_factor_coef Fsqd
_refine_ls_weighting_details 'calc w=1/[\s^2^(Fo^2^)+(0.0908P)^2^+0.0000P] where P=(Fo^2^+2Fc^2^)/3'
_refine_ls_weighting_scheme calc
_refine_ls_wR_factor_gt 0.1366
_refine_ls_wR_factor_ref 0.1694
_reflns_number_gt 3955
_reflns_number_total 5500
_reflns_threshold_expression >2sigma(I)
_cod_data_source_file ja407070y_si_002.cif
_cod_data_source_block shelxl
_cod_database_code 4120810

loop_
_symmetry_equiv_pos_as_xyz
'x, y, z'
'-x, -y, -z'

loop_
_atom_site_label
_atom_site_type_symbol
_atom_site_fract_x
_atom_site_fract_y
_atom_site_fract_z
_atom_site_U_iso_or_equiv
_atom_site_adp_type
_atom_site_occupancy
_atom_site_symmetry_multiplicity
_atom_site_calc_flag
_atom_site_refinement_flags
Si1 Si -0.13159(6) 0.16432(6) 0.13769(5) 0.02903(18) Uani 1 1 d .
F1 F 0.33781(17) 0.43868(19) 0.97689(14) 0.0613(5) Uani 1 1 d .
N1 N 0.02918(19) 0.34147(19) 0.52678(16) 0.0280(4) Uani 1 1 d .
C2 C 0.0818(2) 0.1722(2) 0.36667(18) 0.0247(4) Uani 1 1 d .
N2 N 0.17665(17) 0.52618(17) 0.39371(16) 0.0277(4) Uani 1 1 d .
F2 F 0.59468(18) 0.94337(17) 0.30127(18) 0.0724(6) Uani 1 1 d .
C12 C 0.1693(2) 0.4050(2) 0.37067(18) 0.0239(4) Uani 1 1 d .
C7 C 0.2024(2) 0.2055(2) 0.31928(18) 0.0248(4) Uani 1 1 d .
C6 C 0.2617(2) 0.1136(2) 0.27858(19) 0.0299(5) Uani 1 1 d .
C11 C 0.2604(2) 0.3424(2) 0.31999(19) 0.0262(4) Uani 1 1 d .
C14 C 0.0866(2) 0.4318(2) 0.7493(2) 0.0339(5) Uani 1 1 d .
H14 H 0.0120 0.4557 0.7480 0.041 Uiso 1 1 calc R
C1 C 0.0454(2) 0.2937(2) 0.39850(18) 0.0250(4) Uani 1 1 d .
C13 C 0.1186(2) 0.3741(2) 0.6362(2) 0.0281(5) Uani 1 1 d .
C5 C 0.1918(2) -0.0194(2) 0.2859(2) 0.0353(5) Uani 1 1 d .
H5 H 0.2268 -0.0860 0.2589 0.042 Uiso 1 1 calc R
C16 C 0.2677(3) 0.4193(3) 0.8651(2) 0.0403(6) Uani 1 1 d .
C19 C 0.2876(2) 0.6294(2) 0.3681(2) 0.0282(5) Uani 1 1 d .
C24 C 0.2857(2) 0.6335(2) 0.2492(2) 0.0370(5) Uani 1 1 d .
H24 H 0.2125 0.5630 0.1824 0.044 Uiso 1 1 calc R
C10 C 0.3809(2) 0.3884(2) 0.2783(2) 0.0364(5) Uani 1 1 d .
H10 H 0.4221 0.4795 0.2776 0.044 Uiso 1 1 calc R
C25 C -0.0913(2) 0.2549(2) 0.31359(19) 0.0269(4) Uani 1 1 d .
H25A H -0.1008 0.3418 0.3291 0.032 Uiso 1 1 calc R
H25B H -0.1654 0.1963 0.3451 0.032 Uiso 1 1 calc R
C4 C 0.0744(3) -0.0513(2) 0.3316(2) 0.0371(5) Uani 1 1 d .
H4 H 0.0297 -0.1403 0.3364 0.045 Uiso 1 1 calc R
C8 C 0.3853(2) 0.1648(2) 0.2364(2) 0.0373(5) Uani 1 1 d .
H8 H 0.4294 0.1068 0.2076 0.045 Uiso 1 1 calc R
C18 C 0.2328(2) 0.3451(2) 0.6430(2) 0.0360(5) Uani 1 1 d .
H18 H 0.2615 0.3111 0.5686 0.043 Uiso 1 1 calc R
C3 C 0.0167(2) 0.0431(2) 0.3722(2) 0.0325(5) Uani 1 1 d .
H3 H -0.0657 0.0174 0.4027 0.039 Uiso 1 1 calc R
C17 C 0.3044(2) 0.3657(3) 0.7575(2) 0.0395(6) Uani 1 1 d .
H17 H 0.3792 0.3423 0.7607 0.047 Uiso 1 1 calc R
C23 C 0.3895(3) 0.7396(3) 0.2258(2) 0.0419(6) Uani 1 1 d .
H23 H 0.3883 0.7422 0.1440 0.050 Uiso 1 1 calc R
C9 C 0.4422(2) 0.2972(3) 0.2367(2) 0.0410(6) Uani 1 1 d .
H9 H 0.5252 0.3287 0.2080 0.049 Uiso 1 1 calc R
C22 C 0.4924(3) 0.8388(3) 0.3235(3) 0.0440(6) Uani 1 1 d .
C15 C 0.1603(3) 0.4551(3) 0.8633(2) 0.0403(6) Uani 1 1 d .
H15 H 0.1371 0.4951 0.9390 0.048 Uiso 1 1 calc R
C21 C 0.4989(3) 0.8374(3) 0.4418(3) 0.0549(7) Uani 1 1 d .
H21 H 0.5739 0.9069 0.5075 0.066 Uiso 1 1 calc R
C20 C 0.3938(3) 0.7326(3) 0.4645(2) 0.0451(6) Uani 1 1 d .
H20 H 0.3952 0.7320 0.5469 0.054 Uiso 1 1 calc R
C27 C -0.0070(2) 0.2651(2) 0.0601(2) 0.0360(5) Uani 1 1 d .
H27A H 0.0840 0.2718 0.0863 0.054 Uiso 1 1 calc R
H27B H -0.0023 0.3582 0.0840 0.054 Uiso 1 1 calc R
H27C H -0.0374 0.2184 -0.0308 0.054 Uiso 1 1 calc R
C26 C -0.3040(2) 0.1527(3) 0.0859(2) 0.0441(6) Uani 1 1 d .
H26A H -0.3298 0.1136 -0.0056 0.066 Uiso 1 1 calc R
H26B H -0.3006 0.2453 0.1159 0.066 Uiso 1 1 calc R
H26C H -0.3721 0.0931 0.1201 0.066 Uiso 1 1 calc R
C28 C -0.1455(3) -0.0144(2) 0.0900(2) 0.0393(6) Uani 1 1 d .
H28A H -0.1818 -0.0620 -0.0002 0.059 Uiso 1 1 calc R
H28B H -0.2075 -0.0651 0.1344 0.059 Uiso 1 1 calc R
H28C H -0.0545 -0.0103 0.1108 0.059 Uiso 1 1 calc R
H1N H -0.025(2) 0.376(2) 0.534(2) 0.024(6) Uiso 1 1 d .

loop_
_atom_site_aniso_label
_atom_site_aniso_U_11
_atom_site_aniso_U_22
_atom_site_aniso_U_33
_atom_site_aniso_U_23
_atom_site_aniso_U_13
_atom_site_aniso_U_12
Si1 0.0288(3) 0.0302(3) 0.0260(3) 0.0069(3) 0.0077(2) 0.0132(3)
F1 0.0615(10) 0.0911(13) 0.0338(8) 0.0210(9) 0.0038(7) 0.0379(10)
N1 0.0321(10) 0.0340(10) 0.0229(9) 0.0094(8) 0.0132(8) 0.0189(8)
C2 0.0304(11) 0.0258(10) 0.0198(9) 0.0091(8) 0.0082(8) 0.0131(8)
N2 0.0313(9) 0.0244(9) 0.0288(9) 0.0099(8) 0.0093(7) 0.0128(7)
F2 0.0643(11) 0.0465(10) 0.0906(14) 0.0328(10) 0.0323(10) 0.0004(8)
C12 0.0280(10) 0.0245(10) 0.0200(9) 0.0076(8) 0.0073(8) 0.0123(8)
C7 0.0299(10) 0.0257(10) 0.0184(9) 0.0066(8) 0.0049(8) 0.0130(9)
C6 0.0362(12) 0.0294(11) 0.0260(11) 0.0065(9) 0.0067(9) 0.0189(9)
C11 0.0275(10) 0.0279(11) 0.0259(10) 0.0103(9) 0.0089(8) 0.0137(9)
C14 0.0470(14) 0.0321(12) 0.0291(11) 0.0114(10) 0.0131(10) 0.0225(10)
C1 0.0304(10) 0.0227(10) 0.0234(10) 0.0076(8) 0.0113(8) 0.0127(8)
C13 0.0323(11) 0.0226(10) 0.0274(11) 0.0103(9) 0.0103(9) 0.0086(9)
C5 0.0471(14) 0.0302(12) 0.0322(12) 0.0082(10) 0.0072(10) 0.0229(11)
C16 0.0419(14) 0.0459(14) 0.0301(12) 0.0150(11) 0.0041(10) 0.0158(11)
C19 0.0305(11) 0.0248(10) 0.0330(11) 0.0112(9) 0.0095(9) 0.0147(9)
C24 0.0366(12) 0.0368(13) 0.0303(12) 0.0124(10) 0.0061(10) 0.0090(10)
C10 0.0340(12) 0.0335(12) 0.0473(14) 0.0190(11) 0.0180(10) 0.0155(10)
C25 0.0271(10) 0.0263(11) 0.0295(11) 0.0108(9) 0.0119(9) 0.0124(9)
C4 0.0513(14) 0.0252(11) 0.0356(12) 0.0128(10) 0.0086(11) 0.0161(10)
C8 0.0382(13) 0.0408(13) 0.0385(13) 0.0094(11) 0.0142(10) 0.0253(11)
C18 0.0321(12) 0.0394(13) 0.0326(12) 0.0095(10) 0.0109(10) 0.0139(10)
C3 0.0384(12) 0.0280(11) 0.0299(11) 0.0115(9) 0.0118(9) 0.0119(10)
C17 0.0323(12) 0.0449(14) 0.0398(13) 0.0144(11) 0.0084(10) 0.0160(11)
C23 0.0458(14) 0.0444(14) 0.0444(14) 0.0254(12) 0.0185(12) 0.0198(12)
C9 0.0337(13) 0.0457(14) 0.0513(15) 0.0187(12) 0.0222(11) 0.0219(11)
C22 0.0396(14) 0.0318(13) 0.0596(17) 0.0216(12) 0.0191(12) 0.0097(11)
C15 0.0551(15) 0.0438(14) 0.0270(12) 0.0110(11) 0.0138(11) 0.0268(12)
C21 0.0439(15) 0.0404(15) 0.0522(17) 0.0097(13) -0.0007(13) -0.0022(12)
C20 0.0454(15) 0.0417(14) 0.0344(13) 0.0133(11) 0.0026(11) 0.0069(11)
C27 0.0428(13) 0.0349(12) 0.0253(11) 0.0063(10) 0.0095(10) 0.0151(10)
C26 0.0363(13) 0.0497(15) 0.0428(14) 0.0105(12) 0.0045(11) 0.0206(12)
C28 0.0429(13) 0.0353(13) 0.0341(12) 0.0065(10) 0.0058(10) 0.0164(11)

loop_
_atom_type_symbol
_atom_type_description
_atom_type_scat_dispersion_real
_atom_type_scat_dispersion_imag
_atom_type_scat_source
C C 0.0033 0.0016 'International Tables Vol C Tables 4.2.6.8 and 6.1.1.4'
H H 0.0000 0.0000 'International Tables Vol C Tables 4.2.6.8 and 6.1.1.4'
N N 0.0061 0.0033 'International Tables Vol C Tables 4.2.6.8 and 6.1.1.4'
Si Si 0.0817 0.0704 'International Tables Vol C Tables 4.2.6.8 and 6.1.1.4'
F F 0.0171 0.0103 'International Tables Vol C Tables 4.2.6.8 and 6.1.1.4'

loop_
_geom_angle_atom_site_label_1
_geom_angle_atom_site_label_2
_geom_angle_atom_site_label_3
_geom_angle
C28 Si1 C27 110.06(11)
C28 Si1 C26 108.23(12)
C27 Si1 C26 108.63(12)
C28 Si1 C25 112.83(10)
C27 Si1 C25 112.78(10)
C26 Si1 C25 103.98(10)
C13 N1 C1 128.15(18)
C13 N1 H1N 116.1(16)
C1 N1 H1N 112.6(16)
C3 C2 C7 118.85(19)
C3 C2 C1 131.77(19)
C7 C2 C1 109.32(17)
C12 N2 C19 120.83(17)
N2 C12 C11 132.00(19)
N2 C12 C1 119.54(17)
C11 C12 C1 108.46(16)
C2 C7 C6 123.37(19)
C2 C7 C11 113.24(18)
C6 C7 C11 123.4(2)
C7 C6 C8 116.2(2)
C7 C6 C5 116.4(2)
C8 C6 C5 127.5(2)
C10 C11 C7 118.68(19)
C10 C11 C12 134.6(2)
C7 C11 C12 106.71(17)
C15 C14 C13 122.0(2)
C15 C14 H14 119.0
C13 C14 H14 119.0
N1 C1 C2 113.68(17)
N1 C1 C25 106.62(16)
C2 C1 C25 110.80(16)
N1 C1 C12 112.57(16)
C2 C1 C12 102.13(16)
C25 C1 C12 111.13(16)
N1 C13 C14 117.3(2)
N1 C13 C18 125.6(2)
C14 C13 C18 117.0(2)
C4 C5 C6 120.0(2)
C4 C5 H5 120.0
C6 C5 H5 120.0
C17 C16 F1 120.0(2)
C17 C16 C15 121.0(2)
F1 C16 C15 119.0(2)
C20 C19 C24 119.0(2)
C20 C19 N2 119.8(2)
C24 C19 N2 121.02(19)
C19 C24 C23 121.1(2)
C19 C24 H24 119.5
C23 C24 H24 119.5
C11 C10 C9 118.8(2)
C11 C10 H10 120.6
C9 C10 H10 120.6
C1 C25 Si1 123.16(14)
C1 C25 H25A 106.5
Si1 C25 H25A 106.5
C1 C25 H25B 106.5
Si1 C25 H25B 106.5
H25A C25 H25B 106.5
C5 C4 C3 122.7(2)
C5 C4 H4 118.7
C3 C4 H4 118.7
C9 C8 C6 120.9(2)
C9 C8 H8 119.6
C6 C8 H8 119.6
C17 C18 C13 120.6(2)
C17 C18 H18 119.7
C13 C18 H18 119.7
C2 C3 C4 118.8(2)
C2 C3 H3 120.6
C4 C3 H3 120.6
C16 C17 C18 120.3(2)
C16 C17 H17 119.9
C18 C17 H17 119.9
C22 C23 C24 117.9(2)
C22 C23 H23 121.0
C24 C23 H23 121.0
C8 C9 C10 122.1(2)
C8 C9 H9 118.9
C10 C9 H9 118.9
C23 C22 C21 122.8(2)
C23 C22 F2 118.3(2)
C21 C22 F2 119.0(2)
C16 C15 C14 119.0(2)
C16 C15 H15 120.5
C14 C15 H15 120.5
C22 C21 C20 118.8(2)
C22 C21 H21 120.6
C20 C21 H21 120.6
C19 C20 C21 120.4(2)
C19 C20 H20 119.8
C21 C20 H20 119.8
Si1 C27 H27A 109.5
Si1 C27 H27B 109.5
H27A C27 H27B 109.5
Si1 C27 H27C 109.5
H27A C27 H27C 109.5
H27B C27 H27C 109.5
Si1 C26 H26A 109.5
Si1 C26 H26B 109.5
H26A C26 H26B 109.5
Si1 C26 H26C 109.5
H26A C26 H26C 109.5
H26B C26 H26C 109.5
Si1 C28 H28A 109.5
Si1 C28 H28B 109.5
H28A C28 H28B 109.5
Si1 C28 H28C 109.5
H28A C28 H28C 109.5
H28B C28 H28C 109.5

loop_
_geom_bond_atom_site_label_1
_geom_bond_atom_site_label_2
_geom_bond_distance
Si1 C28 1.863(3)
Si1 C27 1.866(2)
Si1 C26 1.867(3)
Si1 C25 1.897(2)
F1 C16 1.361(3)
N1 C13 1.393(3)
N1 C1 1.456(3)
N1 H1N 0.82(2)
C2 C3 1.371(3)
C2 C7 1.406(3)
C2 C1 1.520(3)
N2 C12 1.280(3)
N2 C19 1.429(3)
F2 C22 1.370(3)
C12 C11 1.479(3)
C12 C1 1.567(3)
C7 C6 1.406(3)
C7 C11 1.418(3)
C6 C8 1.418(3)
C6 C5 1.422(3)
C11 C10 1.380(3)
C14 C15 1.384(3)
C14 C13 1.398(3)
C14 H14 0.9500
C1 C25 1.545(3)
C13 C18 1.404(3)
C5 C4 1.366(3)
C5 H5 0.9500
C16 C17 1.360(3)
C16 C15 1.376(4)
C19 C20 1.378(3)
C19 C24 1.382(3)
C24 C23 1.395(3)
C24 H24 0.9500
C10 C9 1.417(3)
C10 H10 0.9500
C25 H25A 0.9900
C25 H25B 0.9900
C4 C3 1.416(3)
C4 H4 0.9500
C8 C9 1.373(3)
C8 H8 0.9500
C18 C17 1.391(3)
C18 H18 0.9500
C3 H3 0.9500
C17 H17 0.9500
C23 C22 1.358(4)
C23 H23 0.9500
C9 H9 0.9500
C22 C21 1.364(4)
C15 H15 0.9500
C21 C20 1.390(4)
C21 H21 0.9500
C20 H20 0.9500
C27 H27A 0.9800
C27 H27B 0.9800
C27 H27C 0.9800
C26 H26A 0.9800
C26 H26B 0.9800
C26 H26C 0.9800
C28 H28A 0.9800
C28 H28B 0.9800
C28 H28C 0.9800

loop_
_geom_torsion_atom_site_label_1
_geom_torsion_atom_site_label_2
_geom_torsion_atom_site_label_3
_geom_torsion_atom_site_label_4
_geom_torsion
C19 N2 C12 C11 1.1(3)
C19 N2 C12 C1 -179.35(17)
C3 C2 C7 C6 -1.0(3)
C1 C2 C7 C6 -178.63(18)
C3 C2 C7 C11 -179.30(19)
C1 C2 C7 C11 3.1(2)
C2 C7 C6 C8 -178.43(19)
C11 C7 C6 C8 -0.3(3)
C2 C7 C6 C5 0.8(3)
C11 C7 C6 C5 178.93(19)
C2 C7 C11 C10 178.5(2)
C6 C7 C11 C10 0.3(3)
C2 C7 C11 C12 -0.9(2)
C6 C7 C11 C12 -179.14(19)
N2 C12 C11 C10 -1.3(4)
C1 C12 C11 C10 179.1(2)
N2 C12 C11 C7 177.9(2)
C1 C12 C11 C7 -1.6(2)
C13 N1 C1 C2 50.3(3)
C13 N1 C1 C25 172.73(19)
C13 N1 C1 C12 -65.2(3)
C3 C2 C1 N1 57.5(3)
C7 C2 C1 N1 -125.28(18)
C3 C2 C1 C25 -62.5(3)
C7 C2 C1 C25 114.68(19)
C3 C2 C1 C12 179.1(2)
C7 C2 C1 C12 -3.7(2)
N2 C12 C1 N1 -54.1(3)
C11 C12 C1 N1 125.53(18)
N2 C12 C1 C2 -176.38(18)
C11 C12 C1 C2 3.2(2)
N2 C12 C1 C25 65.4(2)
C11 C12 C1 C25 -114.95(18)
C1 N1 C13 C14 173.47(19)
C1 N1 C13 C18 -11.4(3)
C15 C14 C13 N1 173.3(2)
C15 C14 C13 C18 -2.3(3)
C7 C6 C5 C4 -0.6(3)
C8 C6 C5 C4 178.6(2)
C12 N2 C19 C20 -102.6(3)
C12 N2 C19 C24 82.1(3)
C20 C19 C24 C23 0.4(4)
N2 C19 C24 C23 175.8(2)
C7 C11 C10 C9 -0.1(3)
C12 C11 C10 C9 179.1(2)
N1 C1 C25 Si1 -171.55(14)
C2 C1 C25 Si1 -47.4(2)
C12 C1 C25 Si1 65.4(2)
C28 Si1 C25 C1 65.60(19)
C27 Si1 C25 C1 -59.88(19)
C26 Si1 C25 C1 -177.36(17)
C6 C5 C4 C3 0.5(4)
C7 C6 C8 C9 0.3(3)
C5 C6 C8 C9 -178.9(2)
N1 C13 C18 C17 -171.4(2)
C14 C13 C18 C17 3.8(3)
C7 C2 C3 C4 0.9(3)
C1 C2 C3 C4 177.9(2)
C5 C4 C3 C2 -0.7(4)
F1 C16 C17 C18 179.7(2)
C15 C16 C17 C18 -0.5(4)
C13 C18 C17 C16 -2.5(4)
C19 C24 C23 C22 -0.1(4)
C6 C8 C9 C10 -0.1(4)
C11 C10 C9 C8 0.1(4)
C24 C23 C22 C21 1.0(4)
C24 C23 C22 F2 -179.9(2)
C17 C16 C15 C14 2.0(4)
F1 C16 C15 C14 -178.2(2)
C13 C14 C15 C16 -0.5(4)
C23 C22 C21 C20 -2.0(5)
F2 C22 C21 C20 178.9(2)
C24 C19 C20 C21 -1.4(4)
N2 C19 C20 C21 -176.9(2)
C22 C21 C20 C19 2.2(4)
